data_4078282
loop_
_publ_author_name
'Mart\?\'inez-Mart\?\'inez, Antonio-Jes\'us'
'Chicote, Mar\'ia-Teresa'
'Bautista, Delia'
'Vicente, Jos\'e'

_publ_section_title
;
 Synthesis of Palladium(II), -(III), and -(IV) Complexes with Acyclic
 Diaminocarbene Ligands
;
_journal_issue 9
_journal_name_full Organometallics
_journal_page_first 3711
_journal_paper_doi 10.1021/om300201s
_journal_volume 31
_journal_year 2012
_chemical_formula_sum 'C35 H35 Cl3 F3 I N4 O3 Pd S'
_chemical_formula_weight 988.38
_chemical_name_systematic
; 
 ? 
;
_space_group_IT_number 2
_symmetry_cell_setting triclinic
_symmetry_space_group_name_Hall '-P 1'
_symmetry_space_group_name_H-M 'P -1'
_atom_sites_solution_hydrogens geom
_atom_sites_solution_primary direct
_atom_sites_solution_secondary difmap
_audit_creation_method SHELXL-97
_cell_angle_alpha 100.373(2)
_cell_angle_beta 103.830(2)
_cell_angle_gamma 94.306(2)
_cell_formula_units_Z 2
_cell_length_a 11.4813(6)
_cell_length_b 11.9026(6)
_cell_length_c 14.9934(8)
_cell_measurement_reflns_used 4210
_cell_measurement_temperature 100(2)
_cell_measurement_theta_max 28.00
_cell_measurement_theta_min 2.38
_cell_volume 1942.02(18)
_computing_cell_refinement 'Bruker SAINT'
_computing_data_collection 'Bruker SMART'
_computing_data_reduction 'Bruker SAINT'
_computing_molecular_graphics 'Bruker SHELXTL'
_computing_publication_material 'Bruker SHELXTL'
_computing_structure_refinement 'SHELXL-97 (Sheldrick, 1997)'
_computing_structure_solution 'SHELXS-97 (Sheldrick, 1990)'
_diffrn_ambient_temperature 100(2)
_diffrn_detector_area_resol_mean 8.26
_diffrn_measured_fraction_theta_full 0.994
_diffrn_measured_fraction_theta_max 0.912
_diffrn_measurement_device_type 'Bruker SMART APEX CCD'
_diffrn_measurement_method \w-scan
_diffrn_radiation_monochromator graphite
_diffrn_radiation_source 'fine-focus sealed tube'
_diffrn_radiation_type MoK\a
_diffrn_radiation_wavelength 0.71073
_diffrn_reflns_av_R_equivalents 0.0447
_diffrn_reflns_av_sigmaI/netI 0.0629
_diffrn_reflns_limit_h_max 14
_diffrn_reflns_limit_h_min -14
_diffrn_reflns_limit_k_max 15
_diffrn_reflns_limit_k_min -15
_diffrn_reflns_limit_l_max 19
_diffrn_reflns_limit_l_min -18
_diffrn_reflns_number 22733
_diffrn_reflns_theta_full 26.00
_diffrn_reflns_theta_max 28.24
_diffrn_reflns_theta_min 1.75
_exptl_absorpt_coefficient_mu 1.587
_exptl_absorpt_correction_T_max 0.9392
_exptl_absorpt_correction_T_min 0.8359
_exptl_absorpt_correction_type multi-scan
_exptl_absorpt_process_details SADABS
_exptl_crystal_colour colourless
_exptl_crystal_density_diffrn 1.690
_exptl_crystal_density_method 'not measured'
_exptl_crystal_description prism
_exptl_crystal_F_000 980
_exptl_crystal_size_max 0.15
_exptl_crystal_size_mid 0.08
_exptl_crystal_size_min 0.04
_refine_diff_density_max 1.199
_refine_diff_density_min -1.604
_refine_diff_density_rms 0.160
_refine_ls_extinction_method none
_refine_ls_goodness_of_fit_ref 1.093
_refine_ls_hydrogen_treatment 'NH free with DFIX, ordered methys rigid, others riding'
_refine_ls_matrix_type full
_refine_ls_number_parameters 469
_refine_ls_number_reflns 8750
_refine_ls_number_restraints 3
_refine_ls_restrained_S_all 1.093
_refine_ls_R_factor_all 0.0778
_refine_ls_R_factor_gt 0.0598
_refine_ls_shift/su_max 0.001
_refine_ls_shift/su_mean 0.000
_refine_ls_structure_factor_coef Fsqd
_refine_ls_weighting_details 'calc w=1/[\s^2^(Fo^2^)+(0.0496P)^2^+10.1839P] where P=(Fo^2^+2Fc^2^)/3'
_refine_ls_weighting_scheme calc
_refine_ls_wR_factor_gt 0.1309
_refine_ls_wR_factor_ref 0.1394
_reflns_number_gt 7101
_reflns_number_total 8750
_reflns_threshold_expression >2sigma(I)
_cod_data_source_file om300201s_si_002.cif
_cod_data_source_block ajd202cs
_cod_original_cell_volume 1942.02(17)
_cod_database_code 4078282

loop_
_symmetry_equiv_pos_as_xyz
'x, y, z'
'-x, -y, -z'

loop_
_atom_site_label
_atom_site_type_symbol
_atom_site_fract_x
_atom_site_fract_y
_atom_site_fract_z
_atom_site_U_iso_or_equiv
_atom_site_adp_type
_atom_site_occupancy
_atom_site_symmetry_multiplicity
_atom_site_calc_flag
_atom_site_refinement_flags
_atom_site_disorder_assembly
_atom_site_disorder_group
Pd1 Pd 0.56761(4) 0.79507(3) 0.28052(3) 0.01132(11) Uani 1 1 d . . .
I1 I 0.72398(4) 0.79372(4) 0.44302(3) 0.03031(13) Uani 1 1 d . . .
C1 C 0.6900(5) 0.8836(5) 0.2335(4) 0.0159(11) Uani 1 1 d . . .
N2 N 0.8050(4) 0.8643(4) 0.2525(3) 0.0154(10) Uani 1 1 d D . .
H02 H 0.820(5) 0.826(4) 0.294(3) 0.012(15) Uiso 1 1 d D . .
C2 C 0.9001(5) 0.9225(5) 0.2241(4) 0.0158(11) Uani 1 1 d . . .
C3 C 0.9606(5) 1.0273(5) 0.2798(4) 0.0180(12) Uani 1 1 d . . .
C4 C 1.0487(5) 1.0822(5) 0.2482(4) 0.0211(12) Uani 1 1 d . . .
H4 H 1.0926 1.1529 0.2849 0.025 Uiso 1 1 calc R . .
C5 C 1.0739(5) 1.0367(6) 0.1653(5) 0.0256(14) Uani 1 1 d . . .
H5 H 1.1326 1.0777 0.1441 0.031 Uiso 1 1 calc R . .
C6 C 1.0143(5) 0.9310(6) 0.1117(4) 0.0234(13) Uani 1 1 d . . .
H6 H 1.0340 0.8993 0.0551 0.028 Uiso 1 1 calc R . .
C7 C 0.9262(5) 0.8720(5) 0.1410(4) 0.0205(12) Uani 1 1 d . . .
C8 C 0.8624(6) 0.7574(6) 0.0843(4) 0.0270(14) Uani 1 1 d . . .
H8A H 0.8707 0.7002 0.1243 0.040 Uiso 1 1 calc R . .
H8B H 0.8983 0.7334 0.0319 0.040 Uiso 1 1 calc R . .
H8C H 0.7765 0.7638 0.0599 0.040 Uiso 1 1 calc R . .
C9 C 0.9303(6) 1.0802(6) 0.3688(4) 0.0247(13) Uani 1 1 d . . .
H9A H 0.9987 1.1354 0.4085 0.037 Uiso 1 1 calc R . .
H9B H 0.9138 1.0198 0.4023 0.037 Uiso 1 1 calc R . .
H9C H 0.8588 1.1201 0.3538 0.037 Uiso 1 1 calc R . .
C11 C 0.4553(4) 0.7933(5) 0.1571(3) 0.0100(10) Uani 1 1 d . . .
N3 N 0.3891(4) 0.7024(4) 0.1031(3) 0.0154(10) Uani 1 1 d D . .
H03 H 0.349(4) 0.710(5) 0.052(2) 0.007(14) Uiso 1 1 d D . .
C12 C 0.3783(5) 0.5880(5) 0.1239(4) 0.0154(11) Uani 1 1 d . . .
C13 C 0.2647(5) 0.5460(5) 0.1307(4) 0.0184(12) Uani 1 1 d . . .
C14 C 0.2527(6) 0.4367(5) 0.1524(4) 0.0240(13) Uani 1 1 d . . .
H14 H 0.1766 0.4048 0.1571 0.029 Uiso 1 1 calc R . .
C15 C 0.3499(6) 0.3747(5) 0.1669(5) 0.0275(14) Uani 1 1 d . . .
H15 H 0.3408 0.3020 0.1839 0.033 Uiso 1 1 calc R . .
C16 C 0.4610(6) 0.4177(5) 0.1570(4) 0.0249(14) Uani 1 1 d . . .
H16 H 0.5264 0.3730 0.1657 0.030 Uiso 1 1 calc R . .
C17 C 0.4782(5) 0.5259(5) 0.1346(4) 0.0171(11) Uani 1 1 d . . .
C18 C 0.5974(5) 0.5685(5) 0.1210(5) 0.0232(13) Uani 1 1 d . . .
H18A H 0.5846 0.6178 0.0746 0.035 Uiso 1 1 calc R . .
H18B H 0.6369 0.5029 0.0986 0.035 Uiso 1 1 calc R . .
H18C H 0.6488 0.6128 0.1808 0.035 Uiso 1 1 calc R . .
C19 C 0.1589(5) 0.6138(5) 0.1156(5) 0.0244(13) Uani 1 1 d . . .
H19A H 0.1778 0.6865 0.1619 0.037 Uiso 1 1 calc R . .
H19B H 0.0876 0.5692 0.1227 0.037 Uiso 1 1 calc R . .
H19C H 0.1424 0.6301 0.0522 0.037 Uiso 1 1 calc R . .
C21 C 0.4365(5) 0.7237(5) 0.3267(4) 0.0164(11) Uani 1 1 d . A .
N4 N 0.3576(4) 0.6950(4) 0.3552(3) 0.0146(9) Uani 1 1 d . . .
C22 C 0.2472(11) 0.6836(11) 0.3856(8) 0.016(3) Uiso 0.621(15) 1 d P A 1
C23 C 0.2214(11) 0.5822(9) 0.4170(7) 0.018(2) Uiso 0.621(15) 1 d P A 1
C24 C 0.1153(10) 0.5741(10) 0.4489(8) 0.024(3) Uiso 0.621(15) 1 d P A 1
H24 H 0.0930 0.5086 0.4721 0.029 Uiso 0.621(15) 1 calc PR A 1
C25 C 0.0441(10) 0.6637(10) 0.4459(7) 0.025(3) Uiso 0.621(15) 1 d P A 1
H25 H -0.0280 0.6576 0.4662 0.030 Uiso 0.621(15) 1 calc PR A 1
C26 C 0.0741(9) 0.7597(10) 0.4146(7) 0.022(2) Uiso 0.621(15) 1 d P A 1
H26 H 0.0222 0.8182 0.4140 0.026 Uiso 0.621(15) 1 calc PR A 1
C27 C 0.1766(10) 0.7753(11) 0.3840(8) 0.018(3) Uiso 0.621(15) 1 d P A 1
C28 C 0.3010(12) 0.4887(10) 0.4178(8) 0.028(3) Uiso 0.621(15) 1 d P A 1
H28A H 0.3696 0.5098 0.3932 0.034 Uiso 0.621(15) 1 calc PR A 1
H28B H 0.2548 0.4169 0.3784 0.034 Uiso 0.621(15) 1 calc PR A 1
H28C H 0.3309 0.4778 0.4822 0.034 Uiso 0.621(15) 1 calc PR A 1
C29 C 0.2154(12) 0.8802(11) 0.3531(9) 0.024(3) Uiso 0.621(15) 1 d P A 1
H29A H 0.2908 0.8710 0.3343 0.029 Uiso 0.621(15) 1 calc PR A 1
H29B H 0.2286 0.9469 0.4049 0.029 Uiso 0.621(15) 1 calc PR A 1
H29C H 0.1526 0.8919 0.2997 0.029 Uiso 0.621(15) 1 calc PR A 1
C22' C 0.2673(18) 0.6647(17) 0.3931(13) 0.012(5) Uiso 0.379(15) 1 d P A 2
C23' C 0.2669(16) 0.5666(13) 0.4281(11) 0.013(4) Uiso 0.379(15) 1 d P A 2
C24' C 0.1715(17) 0.5460(15) 0.4694(12) 0.026(4) Uiso 0.379(15) 1 d P A 2
H24' H 0.1655 0.4794 0.4955 0.032 Uiso 0.379(15) 1 calc PR A 2
C25' C 0.0856(18) 0.6227(17) 0.4722(14) 0.030(5) Uiso 0.379(15) 1 d P A 2
H25' H 0.0232 0.6076 0.5017 0.036 Uiso 0.379(15) 1 calc PR A 2
C26' C 0.0880(17) 0.7182(18) 0.4344(13) 0.026(4) Uiso 0.379(15) 1 d P A 2
H26' H 0.0264 0.7670 0.4357 0.031 Uiso 0.379(15) 1 calc PR A 2
C27' C 0.1809(15) 0.7439(17) 0.3939(12) 0.012(4) Uiso 0.379(15) 1 d P A 2
C28' C 0.3630(17) 0.4882(14) 0.4267(11) 0.021(4) Uiso 0.379(15) 1 d P A 2
H28D H 0.3451 0.4233 0.4553 0.025 Uiso 0.379(15) 1 calc PR A 2
H28E H 0.4417 0.5307 0.4622 0.025 Uiso 0.379(15) 1 calc PR A 2
H28F H 0.3651 0.4593 0.3617 0.025 Uiso 0.379(15) 1 calc PR A 2
C29' C 0.191(2) 0.8553(19) 0.3578(15) 0.026(5) Uiso 0.379(15) 1 d P A 2
H29D H 0.2617 0.8589 0.3316 0.031 Uiso 0.379(15) 1 calc PR A 2
H29E H 0.2010 0.9213 0.4097 0.031 Uiso 0.379(15) 1 calc PR A 2
H29F H 0.1180 0.8572 0.3089 0.031 Uiso 0.379(15) 1 calc PR A 2
C41 C 0.5417(5) 0.9850(5) 0.1432(4) 0.0120(10) Uani 1 1 d . . .
N1 N 0.6607(4) 0.9649(4) 0.1843(3) 0.0123(9) Uani 1 1 d D . .
H01 H 0.715(4) 1.005(5) 0.172(4) 0.017(16) Uiso 1 1 d D . .
C42 C 0.4423(5) 0.9017(5) 0.1257(4) 0.0124(10) Uani 1 1 d . . .
C43 C 0.3279(5) 0.9246(5) 0.0794(4) 0.0137(11) Uani 1 1 d . . .
H43 H 0.2592 0.8700 0.0701 0.016 Uiso 1 1 calc R . .
C44 C 0.3142(5) 1.0262(5) 0.0470(4) 0.0152(11) Uani 1 1 d . . .
H44 H 0.2371 1.0397 0.0132 0.018 Uiso 1 1 calc R . .
C45 C 0.4142(5) 1.1078(5) 0.0645(4) 0.0151(11) Uani 1 1 d . . .
H45 H 0.4050 1.1780 0.0433 0.018 Uiso 1 1 calc R . .
C46 C 0.5270(5) 1.0883(5) 0.1123(4) 0.0148(11) Uani 1 1 d . . .
H46 H 0.5946 1.1451 0.1243 0.018 Uiso 1 1 calc R . .
C98 C 0.5038(6) 0.8212(6) 0.6089(4) 0.0273(14) Uani 1 1 d . . .
H98 H 0.5244 0.7824 0.5507 0.033 Uiso 1 1 calc R . .
Cl1 Cl 0.4146(2) 0.72034(18) 0.64484(14) 0.0501(5) Uani 1 1 d . . .
Cl2 Cl 0.42114(16) 0.93518(15) 0.58248(12) 0.0337(4) Uani 1 1 d . . .
Cl3 Cl 0.63837(14) 0.87421(16) 0.69536(11) 0.0318(4) Uani 1 1 d . . .
C99 C 0.8967(6) 0.3913(6) 0.2361(5) 0.0305(15) Uani 1 1 d . . .
F1 F 0.9254(4) 0.4891(3) 0.2113(3) 0.0461(11) Uani 1 1 d . . .
F2 F 0.8176(4) 0.4100(4) 0.2862(3) 0.0474(12) Uani 1 1 d . . .
F3 F 0.9959(4) 0.3641(4) 0.2905(3) 0.0527(13) Uani 1 1 d . . .
S1 S 0.83691(13) 0.27502(12) 0.13342(10) 0.0179(3) Uani 1 1 d . . .
O1 O 0.7310(4) 0.3182(3) 0.0834(3) 0.0213(9) Uani 1 1 d . . .
O2 O 0.8094(4) 0.1784(4) 0.1734(3) 0.0250(10) Uani 1 1 d . . .
O3 O 0.9326(4) 0.2666(4) 0.0871(3) 0.0292(10) Uani 1 1 d . . .

loop_
_atom_site_aniso_label
_atom_site_aniso_U_11
_atom_site_aniso_U_22
_atom_site_aniso_U_33
_atom_site_aniso_U_23
_atom_site_aniso_U_13
_atom_site_aniso_U_12
Pd1 0.0089(2) 0.0145(2) 0.0119(2) 0.00436(15) 0.00362(15) 0.00310(15)
I1 0.0224(2) 0.0451(3) 0.0264(2) 0.01467(19) 0.00609(17) 0.00573(18)
C1 0.017(3) 0.019(3) 0.011(3) -0.001(2) 0.004(2) 0.000(2)
N2 0.009(2) 0.025(3) 0.015(2) 0.010(2) 0.0043(18) 0.0058(19)
C2 0.006(2) 0.028(3) 0.015(3) 0.011(2) 0.000(2) 0.008(2)
C3 0.012(3) 0.025(3) 0.017(3) 0.007(2) 0.002(2) 0.007(2)
C4 0.013(3) 0.022(3) 0.030(3) 0.009(3) 0.006(2) 0.002(2)
C5 0.013(3) 0.036(4) 0.035(4) 0.016(3) 0.010(3) 0.008(2)
C6 0.009(3) 0.046(4) 0.020(3) 0.012(3) 0.006(2) 0.013(3)
C7 0.011(3) 0.034(3) 0.018(3) 0.009(2) 0.001(2) 0.011(2)
C8 0.021(3) 0.039(4) 0.021(3) 0.003(3) 0.006(3) 0.007(3)
C9 0.019(3) 0.030(3) 0.025(3) 0.000(3) 0.007(3) 0.004(3)
C11 0.003(2) 0.019(3) 0.010(2) 0.004(2) 0.0024(18) 0.0025(19)
N3 0.014(2) 0.019(2) 0.014(2) 0.0054(19) 0.0029(19) 0.0036(19)
C12 0.020(3) 0.010(3) 0.013(3) 0.001(2) 0.002(2) 0.000(2)
C13 0.018(3) 0.019(3) 0.018(3) 0.009(2) 0.001(2) 0.002(2)
C14 0.031(3) 0.016(3) 0.024(3) 0.001(2) 0.010(3) -0.007(2)
C15 0.042(4) 0.013(3) 0.028(3) 0.008(2) 0.007(3) 0.004(3)
C16 0.035(4) 0.014(3) 0.027(3) 0.006(2) 0.007(3) 0.010(3)
C17 0.019(3) 0.014(3) 0.016(3) 0.001(2) 0.003(2) 0.004(2)
C18 0.022(3) 0.019(3) 0.029(3) 0.002(2) 0.007(3) 0.007(2)
C19 0.019(3) 0.024(3) 0.030(3) 0.009(3) 0.004(3) 0.001(2)
C21 0.018(3) 0.016(3) 0.015(3) 0.008(2) 0.000(2) 0.005(2)
N4 0.015(2) 0.015(2) 0.015(2) 0.0063(18) 0.0029(19) 0.0001(18)
C41 0.010(2) 0.015(3) 0.014(3) 0.003(2) 0.007(2) 0.006(2)
N1 0.006(2) 0.018(2) 0.014(2) 0.0057(18) 0.0019(17) 0.0008(17)
C42 0.011(2) 0.015(3) 0.013(2) 0.002(2) 0.006(2) 0.003(2)
C43 0.012(3) 0.016(3) 0.014(3) 0.002(2) 0.004(2) 0.001(2)
C44 0.013(3) 0.020(3) 0.015(3) 0.004(2) 0.005(2) 0.008(2)
C45 0.018(3) 0.011(3) 0.018(3) 0.005(2) 0.007(2) 0.005(2)
C46 0.016(3) 0.013(3) 0.016(3) 0.000(2) 0.007(2) 0.001(2)
C98 0.029(3) 0.029(3) 0.020(3) 0.005(3) 0.000(3) 0.003(3)
Cl1 0.0518(12) 0.0444(11) 0.0435(11) 0.0182(9) -0.0072(9) -0.0189(9)
Cl2 0.0329(9) 0.0332(9) 0.0331(9) 0.0088(7) 0.0021(7) 0.0098(7)
Cl3 0.0233(8) 0.0442(10) 0.0253(8) 0.0082(7) 0.0014(6) 0.0007(7)
C99 0.028(4) 0.031(4) 0.029(4) 0.004(3) 0.006(3) -0.005(3)
F1 0.050(3) 0.027(2) 0.055(3) 0.004(2) 0.010(2) -0.0138(19)
F2 0.057(3) 0.053(3) 0.028(2) -0.007(2) 0.018(2) -0.004(2)
F3 0.038(3) 0.048(3) 0.048(3) 0.000(2) -0.025(2) -0.004(2)
S1 0.0145(7) 0.0199(7) 0.0180(7) 0.0049(6) 0.0010(5) 0.0013(5)
O1 0.022(2) 0.021(2) 0.018(2) 0.0027(17) -0.0006(17) 0.0064(17)
O2 0.016(2) 0.022(2) 0.036(3) 0.0149(19) -0.0011(18) -0.0038(17)
O3 0.024(2) 0.039(3) 0.033(3) 0.014(2) 0.016(2) 0.010(2)

loop_
_atom_type_symbol
_atom_type_description
_atom_type_scat_dispersion_real
_atom_type_scat_dispersion_imag
_atom_type_scat_source
C C 0.0033 0.0016 'International Tables Vol C Tables 4.2.6.8 and 6.1.1.4'
H H 0.0000 0.0000 'International Tables Vol C Tables 4.2.6.8 and 6.1.1.4'
N N 0.0061 0.0033 'International Tables Vol C Tables 4.2.6.8 and 6.1.1.4'
O O 0.0106 0.0060 'International Tables Vol C Tables 4.2.6.8 and 6.1.1.4'
F F 0.0171 0.0103 'International Tables Vol C Tables 4.2.6.8 and 6.1.1.4'
S S 0.1246 0.1234 'International Tables Vol C Tables 4.2.6.8 and 6.1.1.4'
Pd Pd -0.9988 1.0072 'International Tables Vol C Tables 4.2.6.8 and 6.1.1.4'
I I -0.4742 1.8119 'International Tables Vol C Tables 4.2.6.8 and 6.1.1.4'
Cl Cl 0.1484 0.1585 'International Tables Vol C Tables 4.2.6.8 and 6.1.1.4'

loop_
_geom_angle_atom_site_label_1
_geom_angle_atom_site_label_2
_geom_angle_atom_site_label_3
_geom_angle
C11 Pd1 C21 92.0(2)
C11 Pd1 C1 85.3(2)
C21 Pd1 C1 173.3(2)
C11 Pd1 I1 177.89(14)
C21 Pd1 I1 89.31(15)
C1 Pd1 I1 93.54(15)
N2 C1 N1 116.9(5)
N2 C1 Pd1 120.7(4)
N1 C1 Pd1 122.4(4)
C1 N2 C2 125.8(5)
C7 C2 C3 123.0(5)
C7 C2 N2 118.0(5)
C3 C2 N2 118.9(5)
C4 C3 C2 117.0(5)
C4 C3 C9 120.9(5)
C2 C3 C9 122.1(5)
C5 C4 C3 121.4(6)
C4 C5 C6 120.7(6)
C7 C6 C5 120.0(6)
C6 C7 C2 117.8(6)
C6 C7 C8 120.5(6)
C2 C7 C8 121.7(5)
N3 C11 C42 117.1(5)
N3 C11 Pd1 124.3(4)
C42 C11 Pd1 118.5(4)
C11 N3 C12 126.7(5)
C13 C12 C17 123.8(5)
C13 C12 N3 116.0(5)
C17 C12 N3 120.1(5)
C12 C13 C14 117.0(5)
C12 C13 C19 122.1(5)
C14 C13 C19 120.9(5)
C15 C14 C13 120.9(6)
C14 C15 C16 120.5(6)
C15 C16 C17 121.1(6)
C16 C17 C12 116.5(5)
C16 C17 C18 120.1(5)
C12 C17 C18 123.4(5)
N4 C21 Pd1 172.2(5)
C21 N4 C22' 177.2(9)
C21 N4 C22 166.3(7)
C22' N4 C22 13.7(9)
C27 C22 C23 125.3(11)
C27 C22 N4 117.9(10)
C23 C22 N4 116.8(10)
C22 C23 C24 116.0(11)
C22 C23 C28 122.6(10)
C24 C23 C28 121.4(10)
C25 C24 C23 118.8(10)
C26 C25 C24 122.3(11)
C25 C26 C27 122.6(11)
C26 C27 C22 115.0(12)
C26 C27 C29 124.4(12)
C22 C27 C29 120.6(10)
N4 C22' C23' 119.8(17)
N4 C22' C27' 114.1(15)
C23' C22' C27' 126.0(17)
C22' C23' C24' 115.0(17)
C22' C23' C28' 123.1(15)
C24' C23' C28' 121.9(15)
C25' C24' C23' 120.5(17)
C26' C25' C24' 122.5(18)
C25' C26' C27' 119.6(19)
C26' C27' C22' 116.4(18)
C26' C27' C29' 120.7(18)
C22' C27' C29' 122.9(16)
C42 C41 C46 119.9(5)
C42 C41 N1 122.2(5)
C46 C41 N1 117.7(5)
C1 N1 C41 125.5(5)
C41 C42 C43 119.2(5)
C41 C42 C11 121.0(5)
C43 C42 C11 119.8(5)
C44 C43 C42 120.7(5)
C43 C44 C45 119.3(5)
C46 C45 C44 120.8(5)
C45 C46 C41 120.0(5)
Cl3 C98 Cl1 111.2(4)
Cl3 C98 Cl2 110.3(4)
Cl1 C98 Cl2 109.7(4)
F2 C99 F1 107.6(6)
F2 C99 F3 108.3(6)
F1 C99 F3 108.2(5)
F2 C99 S1 111.6(5)
F1 C99 S1 111.3(5)
F3 C99 S1 109.7(5)
O3 S1 O2 115.8(3)
O3 S1 O1 114.8(3)
O2 S1 O1 113.9(3)
O3 S1 C99 104.4(3)
O2 S1 C99 103.3(3)
O1 S1 C99 102.3(3)

loop_
_geom_bond_atom_site_label_1
_geom_bond_atom_site_label_2
_geom_bond_distance
Pd1 C11 1.982(5)
Pd1 C21 1.997(6)
Pd1 C1 2.025(6)
Pd1 I1 2.6621(6)
C1 N2 1.330(7)
C1 N1 1.335(7)
N2 C2 1.439(7)
C2 C7 1.393(8)
C2 C3 1.397(8)
C3 C4 1.384(8)
C3 C9 1.500(8)
C4 C5 1.370(9)
C5 C6 1.393(9)
C6 C7 1.387(8)
C7 C8 1.502(9)
C11 N3 1.293(7)
C11 C42 1.457(7)
N3 C12 1.455(7)
C12 C13 1.395(8)
C12 C17 1.403(8)
C13 C14 1.401(8)
C13 C19 1.504(8)
C14 C15 1.379(9)
C15 C16 1.390(9)
C16 C17 1.399(8)
C17 C18 1.497(8)
C21 N4 1.145(7)
N4 C22' 1.352(19)
N4 C22 1.451(13)
C22 C27 1.407(17)
C22 C23 1.409(15)
C23 C24 1.414(15)
C23 C28 1.492(15)
C24 C25 1.393(16)
C25 C26 1.362(15)
C26 C27 1.373(15)
C27 C29 1.482(17)
C22' C23' 1.36(2)
C22' C27' 1.42(3)
C23' C24' 1.41(2)
C23' C28' 1.50(2)
C24' C25' 1.40(3)
C25' C26' 1.36(3)
C26' C27' 1.39(3)
C27' C29' 1.53(3)
C41 C42 1.395(7)
C41 C46 1.398(7)
C41 N1 1.415(7)
C42 C43 1.403(7)
C43 C44 1.387(8)
C44 C45 1.389(8)
C45 C46 1.380(8)
C98 Cl3 1.752(6)
C98 Cl1 1.759(7)
C98 Cl2 1.761(7)
C99 F2 1.317(8)
C99 F1 1.326(8)
C99 F3 1.332(8)
C99 S1 1.828(7)
S1 O3 1.433(4)
S1 O2 1.438(4)
S1 O1 1.450(4)

loop_
_geom_hbond_atom_site_label_D
_geom_hbond_atom_site_label_H
_geom_hbond_atom_site_label_A
_geom_hbond_distance_DH
_geom_hbond_distance_HA
_geom_hbond_distance_DA
_geom_hbond_angle_DHA
_geom_hbond_site_symmetry_A
C46 H46 O2 0.95 2.38 3.195(7) 143.6 1_565
N1 H01 O2 0.83(2) 2.25(4) 3.004(6) 150(6) 1_565
N3 H03 O1 0.826(19) 1.97(3) 2.763(6) 162(6) 2_665
C18 H18B O1 0.98 2.52 3.470(7) 163.7 .
N2 H02 I1 0.84(2) 2.78(4) 3.427(5) 135(5) .
